data_7701026
loop_
_publ_author_name
'Kumar, Amit'
'Daw, Prosenjit'
'Espinosa-Jalapa, Noel Angel'
'Leitus, Gregory'
'Shimon, Linda J. W.'
'Ben-David, Yehoshoa'
'Milstein, David'

_publ_section_title
;
 CO<sub>2</sub> activation by manganese pincer complexes through different
 modes of metal-ligand cooperation.
;
_journal_issue 39
_journal_name_full 'Dalton transactions (Cambridge, England : 2003)'
_journal_page_first 14580
_journal_page_last 14584
_journal_paper_doi 10.1039/c9dt03088c
_journal_volume 48
_journal_year 2019
_chemical_formula_moiety '2(C22 H34 Mn N2 O4 P), C7 H8'
_chemical_formula_sum 'C51 H76 Mn2 N4 O8 P2'
_chemical_formula_weight 1044.97
_space_group_crystal_system monoclinic
_space_group_IT_number 14
_space_group_name_Hall '-P 2ybc'
_space_group_name_H-M_alt 'P 1 21/c 1'
_symmetry_space_group_name_Hall '-P 2ybc'
_symmetry_space_group_name_H-M 'P 1 21/c 1'
_atom_sites_solution_hydrogens geom
_audit_creation_method SHELXL-2014/7
_audit_update_record
;
2019-08-27 deposited with the CCDC.    2019-09-04 downloaded from the CCDC.
;
_cell_angle_alpha 90
_cell_angle_beta 105.838(2)
_cell_angle_gamma 90
_cell_formula_units_Z 2
_cell_length_a 18.0388(14)
_cell_length_b 10.3918(9)
_cell_length_c 14.3680(12)
_cell_measurement_reflns_used 13085
_cell_measurement_temperature 100(2)
_cell_measurement_theta_max 28.79
_cell_measurement_theta_min 2.29
_cell_volume 2591.1(4)
_computing_cell_refinement 'Software Bruker KappaApex CCD'
_computing_data_collection 'Software Bruker KappaApex CCD'
_computing_data_reduction 'Software Bruker KappaApex CCD'
_computing_molecular_graphics 'Mercury 3.7''
_computing_publication_material 'SHELXL-2016/4 (Sheldrick, 2016)'
_computing_structure_refinement 'SHELXL-2014/7 (Sheldrick, 2014)'
_computing_structure_solution SHELXT
_diffrn_ambient_temperature 100(2)
_diffrn_measured_fraction_theta_full 0.994
_diffrn_measured_fraction_theta_max 0.994
_diffrn_measurement_device_type 'Bruker KappaApex CCD'
_diffrn_measurement_method 'phi and omega scans'
_diffrn_radiation_type MoK\a
_diffrn_radiation_wavelength 0.71073
_diffrn_reflns_av_R_equivalents 0.0466
_diffrn_reflns_av_unetI/netI 0.0525
_diffrn_reflns_Laue_measured_fraction_full 0.994
_diffrn_reflns_Laue_measured_fraction_max 0.994
_diffrn_reflns_limit_h_max 21
_diffrn_reflns_limit_h_min -22
_diffrn_reflns_limit_k_max 12
_diffrn_reflns_limit_k_min -12
_diffrn_reflns_limit_l_max 17
_diffrn_reflns_limit_l_min -17
_diffrn_reflns_number 17621
_diffrn_reflns_point_group_measured_fraction_full 0.994
_diffrn_reflns_point_group_measured_fraction_max 0.994
_diffrn_reflns_theta_full 26.000
_diffrn_reflns_theta_max 26.372
_diffrn_reflns_theta_min 2.859
_exptl_absorpt_coefficient_mu 0.605
_exptl_absorpt_correction_T_max 0.969
_exptl_absorpt_correction_T_min 0.831
_exptl_absorpt_correction_type multi-scan
_exptl_absorpt_process_details 'Bruker KappaApex CCD'
_exptl_crystal_colour yellow
_exptl_crystal_density_diffrn 1.339
_exptl_crystal_description prism
_exptl_crystal_F_000 1108
_exptl_crystal_size_max 0.150
_exptl_crystal_size_mid 0.150
_exptl_crystal_size_min 0.120
_refine_diff_density_max 0.348
_refine_diff_density_min -0.270
_refine_diff_density_rms 0.060
_refine_ls_extinction_method none
_refine_ls_goodness_of_fit_ref 1.030
_refine_ls_hydrogen_treatment constr
_refine_ls_matrix_type full
_refine_ls_number_parameters 326
_refine_ls_number_reflns 5243
_refine_ls_number_restraints 0
_refine_ls_restrained_S_all 1.030
_refine_ls_R_factor_all 0.0540
_refine_ls_R_factor_gt 0.0355
_refine_ls_shift/su_max 0.001
_refine_ls_shift/su_mean 0.000
_refine_ls_structure_factor_coef Fsqd
_refine_ls_weighting_details 'w=1/[\s^2^(Fo^2^)+(0.0273P)^2^+0.7574P] where P=(Fo^2^+2Fc^2^)/3'
_refine_ls_weighting_scheme calc
_refine_ls_wR_factor_gt 0.0718
_refine_ls_wR_factor_ref 0.0797
_reflns_Friedel_coverage 0.000
_reflns_number_gt 4082
_reflns_number_total 5243
_reflns_threshold_expression 'I > 2\s(I)'
_cod_data_source_file c9dt03088c2.cif
_cod_data_source_block Complex_3
_cod_depositor_comments 'Adding full bibliography for 7701025--7701028.cif.'
_cod_database_code 7701026
_shelx_shelxl_version_number 2014/7
_shelx_space_group_comment
;
The symmetry employed for this shelxl refinement is uniquely defined
by the following loop, which should always be used as a source of
symmetry information in preference to the above space-group names.
They are only intended as comments.
;
_shelx_estimated_absorpt_t_min 0.915
_shelx_estimated_absorpt_t_max 0.931

loop_
_space_group_symop_operation_xyz
'x, y, z'
'-x, y+1/2, -z+1/2'
'-x, -y, -z'
'x, -y-1/2, z-1/2'

loop_
_atom_site_label
_atom_site_type_symbol
_atom_site_fract_x
_atom_site_fract_y
_atom_site_fract_z
_atom_site_U_iso_or_equiv
_atom_site_adp_type
_atom_site_occupancy
_atom_site_site_symmetry_order
_atom_site_calc_flag
_atom_site_refinement_flags_posn
_atom_site_refinement_flags_adp
_atom_site_refinement_flags_occupancy
_atom_site_disorder_assembly
_atom_site_disorder_group
Mn1 Mn 0.28599(2) 0.53565(3) 0.15642(2) 0.01396(9) Uani 1 1 d . . . . .
P1 P 0.35001(3) 0.69611(5) 0.10129(4) 0.01421(13) Uani 1 1 d . . . . .
O1 O 0.40610(8) 0.52055(14) 0.34234(11) 0.0248(4) Uani 1 1 d . . . . .
O2 O 0.35308(9) 0.31656(13) 0.07975(11) 0.0271(4) Uani 1 1 d . . . . .
O3 O 0.21032(8) 0.65064(12) 0.20536(10) 0.0176(3) Uani 1 1 d . . . . .
O4 O 0.09277(8) 0.57761(14) 0.20893(11) 0.0235(4) Uani 1 1 d . . . . .
N1 N 0.21154(9) 0.55149(14) 0.02109(12) 0.0149(4) Uani 1 1 d . . . . .
N2 N 0.18884(9) 0.43815(15) 0.17788(12) 0.0158(4) Uani 1 1 d . . . . .
C1 C 0.13832(12) 0.39493(18) 0.08306(15) 0.0199(5) Uani 1 1 d . . . . .
H1A H 0.0841 0.3925 0.0860 0.024 Uiso 1 1 calc R U . . .
H1B H 0.1532 0.3068 0.0690 0.024 Uiso 1 1 calc R U . . .
C2 C 0.14502(12) 0.48420(18) 0.00344(15) 0.0174(5) Uani 1 1 d . . . . .
C3 C 0.08881(12) 0.49283(19) -0.08394(16) 0.0210(5) Uani 1 1 d . . . . .
H3 H 0.0418 0.4468 -0.0942 0.025 Uiso 1 1 calc R U . . .
C4 C 0.10255(12) 0.5700(2) -0.15605(16) 0.0231(5) Uani 1 1 d . . . . .
H4 H 0.0645 0.5783 -0.2162 0.028 Uiso 1 1 calc R U . . .
C5 C 0.17206(12) 0.63500(19) -0.14021(15) 0.0206(5) Uani 1 1 d . . . . .
H5 H 0.1823 0.6870 -0.1897 0.025 Uiso 1 1 calc R U . . .
C6 C 0.22650(12) 0.62319(18) -0.05115(15) 0.0165(4) Uani 1 1 d . . . . .
C7 C 0.30588(11) 0.68059(19) -0.03053(14) 0.0173(5) Uani 1 1 d . . . . .
H7A H 0.3027 0.7665 -0.0612 0.021 Uiso 1 1 calc R U . . .
H7B H 0.3387 0.6252 -0.0589 0.021 Uiso 1 1 calc R U . . .
C8 C 0.19239(12) 0.33757(19) 0.25791(16) 0.0209(5) Uani 1 1 d . . . . .
C9 C 0.25069(13) 0.2345(2) 0.25058(17) 0.0275(5) Uani 1 1 d . . . . .
H9A H 0.2501 0.1653 0.2967 0.041 Uiso 1 1 calc R U . . .
H9B H 0.3023 0.2726 0.2656 0.041 Uiso 1 1 calc R U . . .
H9C H 0.2372 0.1994 0.1848 0.041 Uiso 1 1 calc R U . . .
C10 C 0.21851(12) 0.4043(2) 0.35657(15) 0.0242(5) Uani 1 1 d . . . . .
H10A H 0.1778 0.4624 0.3644 0.036 Uiso 1 1 calc R U . . .
H10B H 0.2655 0.4539 0.3604 0.036 Uiso 1 1 calc R U . . .
H10C H 0.2290 0.3394 0.4080 0.036 Uiso 1 1 calc R U . . .
C11 C 0.11339(12) 0.2751(2) 0.24812(17) 0.0267(5) Uani 1 1 d . . . . .
H11A H 0.1003 0.2191 0.1911 0.040 Uiso 1 1 calc R U . . .
H11B H 0.0742 0.3424 0.2409 0.040 Uiso 1 1 calc R U . . .
H11C H 0.1154 0.2240 0.3061 0.040 Uiso 1 1 calc R U . . .
C12 C 0.45691(11) 0.68720(18) 0.11373(15) 0.0170(4) Uani 1 1 d . . . . .
C13 C 0.47820(12) 0.54431(19) 0.11038(16) 0.0213(5) Uani 1 1 d . . . . .
H13A H 0.5329 0.5368 0.1129 0.032 Uiso 1 1 calc R U . . .
H13B H 0.4468 0.5057 0.0503 0.032 Uiso 1 1 calc R U . . .
H13C H 0.4685 0.4993 0.1658 0.032 Uiso 1 1 calc R U . . .
C14 C 0.48173(12) 0.7567(2) 0.03255(15) 0.0221(5) Uani 1 1 d . . . . .
H14A H 0.4704 0.8488 0.0343 0.033 Uiso 1 1 calc R U . . .
H14B H 0.4534 0.7210 -0.0302 0.033 Uiso 1 1 calc R U . . .
H14C H 0.5372 0.7446 0.0419 0.033 Uiso 1 1 calc R U . . .
C15 C 0.50292(12) 0.7387(2) 0.21294(15) 0.0229(5) Uani 1 1 d . . . . .
H15A H 0.4846 0.6973 0.2639 0.034 Uiso 1 1 calc R U . . .
H15B H 0.4957 0.8320 0.2153 0.034 Uiso 1 1 calc R U . . .
H15C H 0.5577 0.7196 0.2229 0.034 Uiso 1 1 calc R U . . .
C16 C 0.32465(11) 0.86640(18) 0.12896(15) 0.0166(4) Uani 1 1 d . . . . .
C17 C 0.23814(12) 0.88429(19) 0.08029(15) 0.0212(5) Uani 1 1 d . . . . .
H17A H 0.2092 0.8147 0.1004 0.032 Uiso 1 1 calc R U . . .
H17B H 0.2289 0.8823 0.0098 0.032 Uiso 1 1 calc R U . . .
H17C H 0.2212 0.9673 0.0996 0.032 Uiso 1 1 calc R U . . .
C18 C 0.33806(12) 0.87695(19) 0.23872(15) 0.0200(5) Uani 1 1 d . . . . .
H18A H 0.3213 0.9618 0.2547 0.030 Uiso 1 1 calc R U . . .
H18B H 0.3930 0.8658 0.2710 0.030 Uiso 1 1 calc R U . . .
H18C H 0.3085 0.8100 0.2607 0.030 Uiso 1 1 calc R U . . .
C19 C 0.36829(12) 0.97351(18) 0.09241(16) 0.0228(5) Uani 1 1 d . . . . .
H19A H 0.3629 0.9612 0.0233 0.034 Uiso 1 1 calc R U . . .
H19B H 0.4230 0.9704 0.1281 0.034 Uiso 1 1 calc R U . . .
H19C H 0.3469 1.0573 0.1026 0.034 Uiso 1 1 calc R U . . .
C20 C 0.35649(12) 0.52594(18) 0.27057(15) 0.0166(4) Uani 1 1 d . . . . .
C21 C 0.32992(12) 0.40651(19) 0.11121(15) 0.0185(5) Uani 1 1 d . . . . .
C22 C 0.15806(12) 0.56662(19) 0.20086(15) 0.0184(5) Uani 1 1 d . . . . .
C23 C 0.9571(4) 0.3025(5) 0.4975(5) 0.0401(7) Uani 0.5 1 d . . P A -1
H23A H 0.9409 0.2716 0.4306 0.060 Uiso 0.5 1 calc R U P A -1
H23B H 0.9132 0.3000 0.5254 0.060 Uiso 0.5 1 calc R U P A -1
H23C H 0.9984 0.2474 0.5355 0.060 Uiso 0.5 1 calc R U P A -1
C24 C 0.9857(2) 0.4373(3) 0.4992(3) 0.0331(13) Uani 0.5 1 d G . P A -1
C25 C 1.0170(2) 0.4813(3) 0.4268(2) 0.029(8) Uani 0.5 1 d G . P A -1
H25 H 1.0198 0.4257 0.3753 0.034 Uiso 0.5 1 calc R U P A -1
C26 C 1.0444(2) 0.6067(4) 0.4296(2) 0.0365(13) Uani 0.5 1 d G . P A -1
H26 H 1.0658 0.6368 0.3801 0.044 Uiso 0.5 1 calc R U P A -1
C27 C 1.0404(2) 0.6881(3) 0.5049(3) 0.0401(7) Uani 0.5 1 d G . P A -1
H27 H 1.0590 0.7738 0.5068 0.048 Uiso 0.5 1 calc R U P A -1
C28 C 1.0090(2) 0.6441(3) 0.5773(2) 0.0261(10) Uani 0.5 1 d G . P A -1
H28 H 1.0063 0.6997 0.6287 0.031 Uiso 0.5 1 calc R U P A -1
C29 C 0.9817(2) 0.5187(3) 0.5744(3) 0.033(8) Uani 0.5 1 d G . P A -1
H29 H 0.9603 0.4886 0.6239 0.040 Uiso 0.5 1 calc R U P A -1

loop_
_atom_site_aniso_label
_atom_site_aniso_U_11
_atom_site_aniso_U_22
_atom_site_aniso_U_33
_atom_site_aniso_U_23
_atom_site_aniso_U_13
_atom_site_aniso_U_12
Mn1 0.01514(17) 0.01293(15) 0.01378(17) -0.00048(12) 0.00392(13) 0.00040(12)
P1 0.0158(3) 0.0138(2) 0.0131(3) -0.0005(2) 0.0041(2) 0.0003(2)
O1 0.0227(8) 0.0315(8) 0.0174(8) 0.0011(7) 0.0010(7) 0.0009(7)
O2 0.0330(9) 0.0180(8) 0.0337(10) -0.0044(7) 0.0146(8) 0.0031(7)
O3 0.0188(8) 0.0156(7) 0.0196(8) -0.0032(6) 0.0072(6) -0.0016(6)
O4 0.0177(8) 0.0241(8) 0.0304(9) -0.0022(7) 0.0097(7) 0.0008(6)
N1 0.0162(9) 0.0126(8) 0.0162(9) -0.0025(7) 0.0049(7) 0.0024(7)
N2 0.0184(9) 0.0135(8) 0.0161(9) 0.0000(7) 0.0059(7) -0.0012(7)
C1 0.0183(11) 0.0177(10) 0.0229(12) -0.0040(9) 0.0042(9) -0.0022(8)
C2 0.0193(11) 0.0158(10) 0.0182(11) -0.0049(8) 0.0068(9) -0.0009(8)
C3 0.0161(11) 0.0220(11) 0.0238(12) -0.0085(9) 0.0035(9) -0.0014(9)
C4 0.0237(12) 0.0263(11) 0.0173(12) -0.0026(9) 0.0022(10) 0.0036(9)
C5 0.0244(12) 0.0220(11) 0.0156(11) -0.0004(9) 0.0058(9) 0.0030(9)
C6 0.0200(11) 0.0136(9) 0.0161(11) -0.0047(8) 0.0053(9) 0.0025(8)
C7 0.0202(11) 0.0167(10) 0.0150(11) -0.0003(8) 0.0050(9) 0.0002(8)
C8 0.0255(12) 0.0182(10) 0.0207(12) 0.0039(9) 0.0090(10) -0.0013(9)
C9 0.0338(14) 0.0177(11) 0.0344(14) 0.0060(10) 0.0148(11) 0.0039(10)
C10 0.0258(13) 0.0273(12) 0.0206(13) 0.0040(10) 0.0082(10) -0.0012(9)
C11 0.0286(13) 0.0228(11) 0.0313(14) 0.0023(10) 0.0125(11) -0.0064(10)
C12 0.0143(11) 0.0187(10) 0.0184(11) -0.0003(8) 0.0054(9) -0.0005(8)
C13 0.0182(11) 0.0234(11) 0.0246(12) 0.0021(9) 0.0096(10) 0.0045(9)
C14 0.0206(12) 0.0240(11) 0.0233(12) 0.0010(9) 0.0087(10) -0.0001(9)
C15 0.0158(11) 0.0306(12) 0.0212(12) -0.0009(10) 0.0031(9) -0.0024(9)
C16 0.0199(11) 0.0134(10) 0.0175(11) -0.0006(8) 0.0067(9) 0.0009(8)
C17 0.0235(12) 0.0180(11) 0.0216(12) 0.0007(9) 0.0052(10) 0.0055(9)
C18 0.0234(12) 0.0185(10) 0.0192(12) -0.0035(9) 0.0074(10) 0.0011(9)
C19 0.0281(12) 0.0153(10) 0.0252(13) 0.0000(9) 0.0079(10) 0.0002(9)
C20 0.0200(11) 0.0153(10) 0.0181(12) -0.0007(8) 0.0113(10) -0.0001(8)
C21 0.0186(11) 0.0198(11) 0.0160(11) 0.0033(9) 0.0029(9) -0.0032(9)
C22 0.0211(12) 0.0183(10) 0.0144(11) -0.0012(8) 0.0023(9) 0.0017(9)
C23 0.0227(14) 0.0327(15) 0.0559(19) 0.0032(13) -0.0045(13) 0.0031(11)
C24 0.015(3) 0.030(2) 0.045(3) -0.006(2) -0.009(2) 0.007(2)
C25 0.035(11) 0.039(16) 0.008(8) -0.003(8) -0.002(7) 0.012(10)
C26 0.016(2) 0.065(4) 0.028(3) 0.012(3) 0.006(2) 0.010(2)
C27 0.0227(14) 0.0327(15) 0.0559(19) 0.0032(13) -0.0045(13) 0.0031(11)
C28 0.029(3) 0.029(3) 0.019(2) 0.002(2) 0.005(2) 0.006(2)
C29 0.017(10) 0.042(17) 0.045(12) 0.005(10) 0.015(8) 0.002(9)

loop_
_atom_type_symbol
_atom_type_description
_atom_type_scat_dispersion_real
_atom_type_scat_dispersion_imag
_atom_type_scat_source
C C 0.0033 0.0016 'International Tables Vol C Tables 4.2.6.8 and 6.1.1.4'
H H 0.0000 0.0000 'International Tables Vol C Tables 4.2.6.8 and 6.1.1.4'
N N 0.0061 0.0033 'International Tables Vol C Tables 4.2.6.8 and 6.1.1.4'
O O 0.0106 0.0060 'International Tables Vol C Tables 4.2.6.8 and 6.1.1.4'
P P 0.1023 0.0942 'International Tables Vol C Tables 4.2.6.8 and 6.1.1.4'
Mn Mn 0.3368 0.7283 'International Tables Vol C Tables 4.2.6.8 and 6.1.1.4'

loop_
_geom_angle_atom_site_label_1
_geom_angle_atom_site_label_2
_geom_angle_atom_site_label_3
_geom_angle
C21 Mn1 C20 90.94(9)
C21 Mn1 N1 87.46(8)
C20 Mn1 N1 175.68(8)
C21 Mn1 O3 164.27(7)
C20 Mn1 O3 95.21(7)
N1 Mn1 O3 87.35(6)
C21 Mn1 N2 99.31(8)
C20 Mn1 N2 104.46(8)
N1 Mn1 N2 79.76(6)
O3 Mn1 N2 65.13(6)
C21 Mn1 P1 96.12(7)
C20 Mn1 P1 93.39(6)
N1 Mn1 P1 82.81(5)
O3 Mn1 P1 97.95(4)
N2 Mn1 P1 156.09(5)
C21 Mn1 C22 134.96(8)
C20 Mn1 C22 103.96(8)
N1 Mn1 C22 79.95(7)
O3 Mn1 C22 29.32(5)
N2 Mn1 C22 36.04(6)
P1 Mn1 C22 124.41(5)
C7 P1 C12 103.61(9)
C7 P1 C16 103.58(9)
C12 P1 C16 108.91(9)
C7 P1 Mn1 100.02(7)
C12 P1 Mn1 121.98(6)
C16 P1 Mn1 115.70(7)
C22 O3 Mn1 97.71(12)
C2 N1 C6 119.34(17)
C2 N1 Mn1 117.10(13)
C6 N1 Mn1 123.55(13)
C1 N2 C22 107.23(14)
C1 N2 C8 111.65(15)
C22 N2 C8 112.18(15)
C1 N2 Mn1 109.60(12)
C22 N2 Mn1 88.69(11)
C8 N2 Mn1 124.40(12)
N2 C1 C2 110.77(16)
N2 C1 H1A 109.5
C2 C1 H1A 109.5
N2 C1 H1B 109.5
C2 C1 H1B 109.5
H1A C1 H1B 108.1
N1 C2 C3 121.97(19)
N1 C2 C1 115.35(18)
C3 C2 C1 122.61(18)
C2 C3 C4 118.7(2)
C2 C3 H3 120.7
C4 C3 H3 120.7
C3 C4 C5 119.8(2)
C3 C4 H4 120.1
C5 C4 H4 120.1
C4 C5 C6 119.2(2)
C4 C5 H5 120.4
C6 C5 H5 120.4
N1 C6 C5 120.82(19)
N1 C6 C7 116.26(17)
C5 C6 C7 122.81(19)
C6 C7 P1 110.89(14)
C6 C7 H7A 109.5
P1 C7 H7A 109.5
C6 C7 H7B 109.5
P1 C7 H7B 109.5
H7A C7 H7B 108.0
C9 C8 C10 109.76(18)
C9 C8 C11 109.69(17)
C10 C8 C11 108.62(18)
C9 C8 N2 108.28(17)
C10 C8 N2 108.82(16)
C11 C8 N2 111.66(17)
C8 C9 H9A 109.5
C8 C9 H9B 109.5
H9A C9 H9B 109.5
C8 C9 H9C 109.5
H9A C9 H9C 109.5
H9B C9 H9C 109.5
C8 C10 H10A 109.5
C8 C10 H10B 109.5
H10A C10 H10B 109.5
C8 C10 H10C 109.5
H10A C10 H10C 109.5
H10B C10 H10C 109.5
C8 C11 H11A 109.5
C8 C11 H11B 109.5
H11A C11 H11B 109.5
C8 C11 H11C 109.5
H11A C11 H11C 109.5
H11B C11 H11C 109.5
C15 C12 C13 106.80(16)
C15 C12 C14 110.15(16)
C13 C12 C14 107.63(17)
C15 C12 P1 110.46(14)
C13 C12 P1 107.54(13)
C14 C12 P1 113.94(14)
C12 C13 H13A 109.5
C12 C13 H13B 109.5
H13A C13 H13B 109.5
C12 C13 H13C 109.5
H13A C13 H13C 109.5
H13B C13 H13C 109.5
C12 C14 H14A 109.5
C12 C14 H14B 109.5
H14A C14 H14B 109.5
C12 C14 H14C 109.5
H14A C14 H14C 109.5
H14B C14 H14C 109.5
C12 C15 H15A 109.5
C12 C15 H15B 109.5
H15A C15 H15B 109.5
C12 C15 H15C 109.5
H15A C15 H15C 109.5
H15B C15 H15C 109.5
C18 C16 C19 110.37(16)
C18 C16 C17 108.36(17)
C19 C16 C17 107.95(16)
C18 C16 P1 107.64(13)
C19 C16 P1 115.40(14)
C17 C16 P1 106.88(13)
C16 C17 H17A 109.5
C16 C17 H17B 109.5
H17A C17 H17B 109.5
C16 C17 H17C 109.5
H17A C17 H17C 109.5
H17B C17 H17C 109.5
C16 C18 H18A 109.5
C16 C18 H18B 109.5
H18A C18 H18B 109.5
C16 C18 H18C 109.5
H18A C18 H18C 109.5
H18B C18 H18C 109.5
C16 C19 H19A 109.5
C16 C19 H19B 109.5
H19A C19 H19B 109.5
C16 C19 H19C 109.5
H19A C19 H19C 109.5
H19B C19 H19C 109.5
O1 C20 Mn1 175.81(18)
O2 C21 Mn1 174.47(18)
O4 C22 O3 130.65(19)
O4 C22 N2 121.56(17)
O3 C22 N2 107.75(17)
O4 C22 Mn1 171.24(16)
O3 C22 Mn1 52.97(10)
N2 C22 Mn1 55.28(9)
C24 C23 H23A 109.5
C24 C23 H23B 109.5
H23A C23 H23B 109.5
C24 C23 H23C 109.5
H23A C23 H23C 109.5
H23B C23 H23C 109.5
C25 C24 C29 120.0
C25 C24 C23 120.5(4)
C29 C24 C23 119.5(4)
C26 C25 C24 120.0
C26 C25 H25 120.0
C24 C25 H25 120.0
C25 C26 C27 120.0
C25 C26 H26 120.0
C27 C26 H26 120.0
C26 C27 C28 120.0
C26 C27 H27 120.0
C28 C27 H27 120.0
C29 C28 C27 120.0
C29 C28 H28 120.0
C27 C28 H28 120.0
C28 C29 C24 120.0
C28 C29 H29 120.0
C24 C29 H29 120.0

loop_
_geom_bond_atom_site_label_1
_geom_bond_atom_site_label_2
_geom_bond_distance
Mn1 C21 1.770(2)
Mn1 C20 1.783(2)
Mn1 N1 2.0460(16)
Mn1 O3 2.0760(14)
Mn1 N2 2.1186(16)
Mn1 P1 2.2893(6)
Mn1 C22 2.577(2)
P1 C7 1.850(2)
P1 C12 1.890(2)
P1 C16 1.8968(19)
O1 C20 1.168(2)
O2 C21 1.164(2)
O3 C22 1.274(2)
O4 C22 1.220(2)
N1 C2 1.352(2)
N1 C6 1.363(2)
N2 C1 1.487(2)
N2 C22 1.516(2)
N2 C8 1.542(3)
C1 C2 1.503(3)
C1 H1A 0.9900
C1 H1B 0.9900
C2 C3 1.385(3)
C3 C4 1.385(3)
C3 H3 0.9500
C4 C5 1.387(3)
C4 H4 0.9500
C5 C6 1.390(3)
C5 H5 0.9500
C6 C7 1.504(3)
C7 H7A 0.9900
C7 H7B 0.9900
C8 C9 1.525(3)
C8 C10 1.532(3)
C8 C11 1.537(3)
C9 H9A 0.9800
C9 H9B 0.9800
C9 H9C 0.9800
C10 H10A 0.9800
C10 H10B 0.9800
C10 H10C 0.9800
C11 H11A 0.9800
C11 H11B 0.9800
C11 H11C 0.9800
C12 C15 1.537(3)
C12 C13 1.538(3)
C12 C14 1.539(3)
C13 H13A 0.9800
C13 H13B 0.9800
C13 H13C 0.9800
C14 H14A 0.9800
C14 H14B 0.9800
C14 H14C 0.9800
C15 H15A 0.9800
C15 H15B 0.9800
C15 H15C 0.9800
C16 C18 1.533(3)
C16 C19 1.536(3)
C16 C17 1.537(3)
C17 H17A 0.9800
C17 H17B 0.9800
C17 H17C 0.9800
C18 H18A 0.9800
C18 H18B 0.9800
C18 H18C 0.9800
C19 H19A 0.9800
C19 H19B 0.9800
C19 H19C 0.9800
C23 C24 1.490(5)
C23 H23A 0.9800
C23 H23B 0.9800
C23 H23C 0.9800
C24 C25 1.3900
C24 C29 1.3900
C25 C26 1.3900
C25 H25 0.9500
C26 C27 1.3900
C26 H26 0.9500
C27 C28 1.3900
C27 H27 0.9500
C28 C29 1.3900
C28 H28 0.9500
C29 H29 0.9500

loop_
_geom_torsion_atom_site_label_1
_geom_torsion_atom_site_label_2
_geom_torsion_atom_site_label_3
_geom_torsion_atom_site_label_4
_geom_torsion
C22 N2 C1 C2 65.4(2)
C8 N2 C1 C2 -171.39(16)
Mn1 N2 C1 C2 -29.52(19)
C6 N1 C2 C3 -4.7(3)
Mn1 N1 C2 C3 176.70(15)
C6 N1 C2 C1 172.37(17)
Mn1 N1 C2 C1 -6.3(2)
N2 C1 C2 N1 24.2(2)
N2 C1 C2 C3 -158.76(18)
N1 C2 C3 C4 1.9(3)
C1 C2 C3 C4 -174.88(19)
C2 C3 C4 C5 0.9(3)
C3 C4 C5 C6 -1.1(3)
C2 N1 C6 C5 4.5(3)
Mn1 N1 C6 C5 -176.96(14)
C2 N1 C6 C7 -171.90(17)
Mn1 N1 C6 C7 6.6(2)
C4 C5 C6 N1 -1.7(3)
C4 C5 C6 C7 174.49(18)
N1 C6 C7 P1 -23.2(2)
C5 C6 C7 P1 160.49(16)
C12 P1 C7 C6 152.76(13)
C16 P1 C7 C6 -93.56(14)
Mn1 P1 C7 C6 26.16(14)
C1 N2 C8 C9 81.6(2)
C22 N2 C8 C9 -158.03(16)
Mn1 N2 C8 C9 -53.6(2)
C1 N2 C8 C10 -159.17(16)
C22 N2 C8 C10 -38.8(2)
Mn1 N2 C8 C10 65.7(2)
C1 N2 C8 C11 -39.3(2)
C22 N2 C8 C11 81.1(2)
Mn1 N2 C8 C11 -174.46(13)
C7 P1 C12 C15 162.86(14)
C16 P1 C12 C15 53.08(16)
Mn1 P1 C12 C15 -85.90(14)
C7 P1 C12 C13 -80.95(15)
C16 P1 C12 C13 169.27(14)
Mn1 P1 C12 C13 30.29(16)
C7 P1 C12 C14 38.25(16)
C16 P1 C12 C14 -71.53(16)
Mn1 P1 C12 C14 149.49(12)
C7 P1 C16 C18 164.18(13)
C12 P1 C16 C18 -86.03(15)
Mn1 P1 C16 C18 55.82(15)
C7 P1 C16 C19 -72.09(16)
C12 P1 C16 C19 37.71(17)
Mn1 P1 C16 C19 179.55(12)
C7 P1 C16 C17 47.95(16)
C12 P1 C16 C17 157.75(14)
Mn1 P1 C16 C17 -60.41(15)
Mn1 O3 C22 O4 -169.7(2)
Mn1 O3 C22 N2 7.82(15)
C1 N2 C22 O4 60.1(2)
C8 N2 C22 O4 -62.8(2)
Mn1 N2 C22 O4 170.23(18)
C1 N2 C22 O3 -117.73(17)
C8 N2 C22 O3 119.34(18)
Mn1 N2 C22 O3 -7.60(15)
C1 N2 C22 Mn1 -110.14(14)
C8 N2 C22 Mn1 126.94(15)
C29 C24 C25 C26 0.0
C23 C24 C25 C26 -179.2(5)
C24 C25 C26 C27 0.0
C25 C26 C27 C28 0.0
C26 C27 C28 C29 0.0
C27 C28 C29 C24 0.0
C25 C24 C29 C28 0.0
C23 C24 C29 C28 179.2(5)
